data_2216403
loop_
_publ_author_name
'Jikun Li'
'Rengao Zhao'
'Chunlin Ma'

_publ_section_title
;
 2,4-Di-<i>tert</i>-butyl-6-(4-chlorophenyliminomethyl)phenol
;
_journal_coeditor_code CV2363
_journal_issue 12
_journal_name_full 'Acta Crystallographica Section E'
_journal_page_first o4923
_journal_page_last o4923
_journal_paper_doi 10.1107/S1600536807062083
_journal_volume 63
_journal_year 2007
_chemical_formula_iupac 'C21 H26 Cl N O'
_chemical_formula_moiety 'C21 H26 Cl N O'
_chemical_formula_sum 'C21 H26 Cl N O'
_chemical_formula_weight 343.88
_chemical_name_systematic
;
2,4-Di-<i>tert</i>-butyl-6-(4-chlorophenyliminomethyl)phenol
;
_space_group_IT_number 14
_symmetry_cell_setting monoclinic
_symmetry_space_group_name_Hall '-P 2ybc'
_symmetry_space_group_name_H-M 'P 1 21/c 1'
_atom_sites_solution_hydrogens geom
_atom_sites_solution_primary direct
_atom_sites_solution_secondary difmap
_audit_creation_method SHELXL-97
_cell_angle_alpha 90.00
_cell_angle_beta 92.638(2)
_cell_angle_gamma 90.00
_cell_formula_units_Z 4
_cell_length_a 17.920(2)
_cell_length_b 10.4888(14)
_cell_length_c 10.3660(14)
_cell_measurement_reflns_used 2391
_cell_measurement_temperature 273(2)
_cell_measurement_theta_max 26.407
_cell_measurement_theta_min 2.251
_cell_volume 1946.3(4)
_computing_cell_refinement 'SAINT (Siemens, 1996)'
_computing_data_collection 'SMART (Siemens, 1996)'
_computing_data_reduction 'SAINT (Siemens, 1996)'
_computing_molecular_graphics 'SHELXTL (Sheldrick, 1997b)'
_computing_publication_material 'SHELXTL (Sheldrick, 1997b)'
_computing_structure_refinement 'SHELXL97 (Sheldrick, 1997a)'
_computing_structure_solution 'SHELXS97 (Sheldrick, 1997a)'
_diffrn_ambient_temperature 273(2)
_diffrn_measured_fraction_theta_full 0.999
_diffrn_measured_fraction_theta_max 0.999
_diffrn_measurement_device_type 'Bruker SMART CCD area-detector'
_diffrn_measurement_method 'phi and omega scans'
_diffrn_radiation_monochromator graphite
_diffrn_radiation_source 'sealed tube'
_diffrn_radiation_type MoK\a
_diffrn_radiation_wavelength 0.71073
_diffrn_reflns_av_R_equivalents 0.0278
_diffrn_reflns_av_sigmaI/netI 0.0297
_diffrn_reflns_limit_h_max 21
_diffrn_reflns_limit_h_min -20
_diffrn_reflns_limit_k_max 9
_diffrn_reflns_limit_k_min -12
_diffrn_reflns_limit_l_max 11
_diffrn_reflns_limit_l_min -12
_diffrn_reflns_number 10040
_diffrn_reflns_theta_full 25.05
_diffrn_reflns_theta_max 25.05
_diffrn_reflns_theta_min 1.14
_exptl_absorpt_coefficient_mu 0.203
_exptl_absorpt_correction_T_max 0.9760
_exptl_absorpt_correction_T_min 0.9644
_exptl_absorpt_correction_type multi-scan
_exptl_absorpt_process_details '(SADABS; Sheldrick, 1996)'
_exptl_crystal_colour yellow
_exptl_crystal_density_diffrn 1.174
_exptl_crystal_density_method 'not measured'
_exptl_crystal_description block
_exptl_crystal_F_000 736
_exptl_crystal_size_max 0.18
_exptl_crystal_size_mid 0.15
_exptl_crystal_size_min 0.12
_refine_diff_density_max 0.623
_refine_diff_density_min -0.425
_refine_ls_extinction_method none
_refine_ls_goodness_of_fit_ref 0.996
_refine_ls_hydrogen_treatment constr
_refine_ls_matrix_type full
_refine_ls_number_parameters 227
_refine_ls_number_reflns 3452
_refine_ls_number_restraints 0
_refine_ls_restrained_S_all 1.040
_refine_ls_R_factor_all 0.0935
_refine_ls_R_factor_gt 0.0648
_refine_ls_shift/su_max 0.000
_refine_ls_shift/su_mean 0.000
_refine_ls_structure_factor_coef Fsqd
_refine_ls_weighting_details 'calc w=1/[\s^2^(Fo^2^)+(0.175P)^2^+0.475P] where P=(Fo^2^+2Fc^2^)/3'
_refine_ls_weighting_scheme calc
_refine_ls_wR_factor_gt 0.2158
_refine_ls_wR_factor_ref 0.2550
_reflns_number_gt 2335
_reflns_number_total 3452
_reflns_threshold_expression >2sigma(I)
_cod_data_source_file cv2363.cif
_cod_data_source_block I
_cod_depositor_comments
;
The following automatic conversions were performed:
'_symmetry_cell_setting' value 'Monoclinic' changed to 'monoclinic'
according to '/home/saulius/struct/CIF-dictionaries/cif_core.dic'
dictionary named 'cif_core.dic' version 2.4.1 from 2010-06-29.

Automatic conversion script
Id: cif_fix_enum 1527 2010-12-29 10:47:43Z saulius 

The following automatic conversions were performed:

'_symmetry_cell_setting' value 'Monoclinic' changed to 'monoclinic'
according to /home/saulius/struct/CIF-dictionaries/cif_core.dic
dictionary named 'cif_core.dic' version 2.4.1 from 2010-06-29.

Automatic conversion script
Id: cif_fix_values 1715 2011-07-08 13:25:40Z adriana 
;
_cod_original_cell_volume 1946.4(4)
_cod_original_sg_symbol_H-M 'P 21/c'
_cod_database_code 2216403
_cod_database_fobs_code 2216403

loop_
_symmetry_equiv_pos_as_xyz
'x, y, z'
'-x, y+1/2, -z+1/2'
'-x, -y, -z'
'x, -y-1/2, z-1/2'

loop_
_atom_site_type_symbol
_atom_site_label
_atom_site_fract_x
_atom_site_fract_y
_atom_site_fract_z
_atom_site_U_iso_or_equiv
_atom_site_adp_type
_atom_site_calc_flag
_atom_site_refinement_flags
_atom_site_occupancy
_atom_site_disorder_assembly
_atom_site_disorder_group
Cl Cl1 0.36868(6) 0.55951(11) 0.21937(11) 0.0845(5) Uani d . 1 . .
O O1 0.67840(12) 0.9894(2) 0.6559(2) 0.0627(7) Uani d . 1 . .
H H1 0.6481 0.9500 0.6095 0.094 Uiso calc R 1 . .
N N1 0.61348(15) 0.7948(3) 0.5399(3) 0.0598(7) Uani d . 1 . .
C C1 0.73053(16) 0.9078(3) 0.7064(3) 0.0483(7) Uani d U 1 . .
C C2 0.72582(17) 0.7775(3) 0.6732(3) 0.0515(7) Uani d U 1 . .
C C3 0.77991(17) 0.6935(3) 0.7248(3) 0.0538(8) Uani d U 1 . .
H H3 0.7765 0.6075 0.7033 0.065 Uiso calc R 1 . .
C C4 0.83794(16) 0.7334(3) 0.8062(3) 0.0498(7) Uani d U 1 A .
C C5 0.83960(17) 0.8633(3) 0.8370(3) 0.0500(7) Uani d U 1 . .
H H5 0.8782 0.8921 0.8925 0.060 Uiso calc R 1 . .
C C6 0.78783(16) 0.9519(3) 0.7906(3) 0.0466(7) Uani d U 1 . .
C C7 0.8979(2) 0.6405(3) 0.8603(3) 0.0650(8) Uani d DU 1 . .
C C8 0.9511(5) 0.6169(11) 0.7612(9) 0.0650(8) Uani d PDU 0.360(5) A 1
H H8A 0.9894 0.5603 0.7944 0.097 Uiso calc PR 0.360(5) A 1
H H8B 0.9732 0.6961 0.7365 0.097 Uiso calc PR 0.360(5) A 1
H H8C 0.9257 0.5788 0.6873 0.097 Uiso calc PR 0.360(5) A 1
C C8' 0.9185(4) 0.5397(7) 0.7616(7) 0.090(2) Uani d PDU 0.640(5) A 2
H H8D 0.9326 0.5808 0.6837 0.135 Uiso calc PR 0.640(5) A 2
H H8E 0.8762 0.4854 0.7429 0.135 Uiso calc PR 0.640(5) A 2
H H8F 0.9595 0.4894 0.7961 0.135 Uiso calc PR 0.640(5) A 2
C C9 0.8550(5) 0.5117(9) 0.8926(10) 0.0650(8) Uani d PDU 0.360(5) A 1
H H9A 0.8491 0.4607 0.8159 0.097 Uiso calc PR 0.360(5) A 1
H H9B 0.8068 0.5319 0.9237 0.097 Uiso calc PR 0.360(5) A 1
H H9C 0.8834 0.4650 0.9577 0.097 Uiso calc PR 0.360(5) A 1
C C9' 0.8727(5) 0.5791(9) 0.9789(7) 0.110(2) Uani d PDU 0.640(5) A 2
H H9D 0.8272 0.5330 0.9593 0.165 Uiso calc PR 0.640(5) A 2
H H9E 0.8639 0.6431 1.0425 0.165 Uiso calc PR 0.640(5) A 2
H H9F 0.9104 0.5212 1.0118 0.165 Uiso calc PR 0.640(5) A 2
C C10 0.9297(6) 0.6831(9) 0.9918(8) 0.0650(8) Uani d PDU 0.360(5) A 1
H H10A 0.9613 0.6172 1.0285 0.097 Uiso calc PR 0.360(5) A 1
H H10B 0.8895 0.6994 1.0477 0.097 Uiso calc PR 0.360(5) A 1
H H10C 0.9584 0.7595 0.9823 0.097 Uiso calc PR 0.360(5) A 1
C C10' 0.9736(4) 0.7120(7) 0.8890(10) 0.111(2) Uani d PDU 0.640(5) A 2
H H10D 1.0120 0.6511 0.9120 0.167 Uiso calc PR 0.640(5) A 2
H H10E 0.9682 0.7705 0.9591 0.167 Uiso calc PR 0.640(5) A 2
H H10F 0.9871 0.7580 0.8135 0.167 Uiso calc PR 0.640(5) A 2
C C11 0.79405(18) 1.0936(3) 0.8288(3) 0.0521(8) Uani d U 1 . .
C C12 0.8016(2) 1.1760(3) 0.7066(4) 0.0692(10) Uani d U 1 . .
H H12A 0.8469 1.1538 0.6659 0.104 Uiso calc R 1 . .
H H12B 0.8031 1.2645 0.7303 0.104 Uiso calc R 1 . .
H H12C 0.7597 1.1608 0.6477 0.104 Uiso calc R 1 . .
C C13 0.7248(2) 1.1341(4) 0.8994(4) 0.0703(10) Uani d U 1 . .
H H13A 0.6811 1.1232 0.8433 0.105 Uiso calc R 1 . .
H H13B 0.7293 1.2220 0.9241 0.105 Uiso calc R 1 . .
H H13C 0.7204 1.0824 0.9751 0.105 Uiso calc R 1 . .
C C14 0.8621(2) 1.1200(4) 0.9182(4) 0.0714(10) Uani d U 1 . .
H H14A 0.8585 1.0718 0.9963 0.107 Uiso calc R 1 . .
H H14B 0.8643 1.2093 0.9385 0.107 Uiso calc R 1 . .
H H14C 0.9066 1.0957 0.8761 0.107 Uiso calc R 1 . .
C C15 0.66569(18) 0.7270(3) 0.5914(3) 0.0592(8) Uani d U 1 . .
H H15 0.6650 0.6398 0.5753 0.071 Uiso calc R 1 . .
C C16 0.55663(17) 0.7359(3) 0.4608(3) 0.0562(8) Uani d U 1 . .
C C17 0.56777(19) 0.6271(4) 0.3906(4) 0.0726(10) Uani d U 1 . .
H H17 0.6147 0.5892 0.3931 0.087 Uiso calc R 1 . .
C C18 0.5100(2) 0.5734(4) 0.3162(4) 0.0768(11) Uani d U 1 . .
H H18 0.5182 0.5000 0.2686 0.092 Uiso calc R 1 . .
C C19 0.44063(18) 0.6289(4) 0.3130(3) 0.0609(8) Uani d U 1 . .
C C20 0.42850(19) 0.7374(4) 0.3819(4) 0.0682(9) Uani d U 1 . .
H H20 0.3814 0.7748 0.3794 0.082 Uiso calc R 1 . .
C C21 0.48642(19) 0.7913(4) 0.4551(4) 0.0681(9) Uani d U 1 . .
H H21 0.4782 0.8657 0.5012 0.082 Uiso calc R 1 . .

loop_
_atom_site_aniso_label
_atom_site_aniso_U_11
_atom_site_aniso_U_22
_atom_site_aniso_U_33
_atom_site_aniso_U_12
_atom_site_aniso_U_13
_atom_site_aniso_U_23
Cl1 0.0689(7) 0.0875(8) 0.0941(8) -0.0176(5) -0.0274(5) 0.0014(5)
O1 0.0573(13) 0.0529(13) 0.0759(15) 0.0090(10) -0.0178(12) 0.0024(11)
N1 0.0537(16) 0.0618(17) 0.0626(17) 0.0002(13) -0.0106(13) 0.0010(14)
C1 0.0439(15) 0.0489(16) 0.0517(16) 0.0027(12) -0.0017(12) 0.0084(13)
C2 0.0473(15) 0.0491(16) 0.0573(17) -0.0008(13) -0.0066(13) 0.0028(13)
C3 0.0544(16) 0.0461(15) 0.0599(17) 0.0043(13) -0.0076(14) 0.0002(13)
C4 0.0490(15) 0.0502(16) 0.0496(15) 0.0074(13) -0.0050(13) 0.0008(13)
C5 0.0488(15) 0.0525(16) 0.0479(15) 0.0018(13) -0.0050(12) 0.0003(13)
C6 0.0455(15) 0.0468(16) 0.0474(15) 0.0015(12) 0.0001(12) 0.0010(12)
C7 0.0654(16) 0.0644(17) 0.0638(16) 0.0219(13) -0.0124(13) 0.0034(13)
C8 0.0654(16) 0.0644(17) 0.0638(16) 0.0219(13) -0.0124(13) 0.0034(13)
C8' 0.094(4) 0.081(4) 0.092(4) 0.032(3) -0.023(3) -0.020(3)
C9 0.0654(16) 0.0644(17) 0.0638(16) 0.0219(13) -0.0124(13) 0.0034(13)
C9' 0.112(4) 0.129(5) 0.089(4) 0.056(4) 0.012(4) 0.038(4)
C10 0.0654(16) 0.0644(17) 0.0638(16) 0.0219(13) -0.0124(13) 0.0034(13)
C10' 0.072(4) 0.095(4) 0.163(6) 0.022(3) -0.039(4) -0.001(4)
C11 0.0601(18) 0.0444(16) 0.0517(17) 0.0007(13) 0.0001(14) -0.0007(13)
C12 0.085(2) 0.0534(19) 0.069(2) -0.0085(17) 0.0026(19) 0.0078(16)
C13 0.079(2) 0.062(2) 0.070(2) 0.0080(18) 0.0105(19) -0.0090(18)
C14 0.076(2) 0.056(2) 0.081(2) -0.0048(18) -0.0125(19) -0.0083(18)
C15 0.0567(17) 0.0521(17) 0.0674(18) -0.0004(14) -0.0126(15) 0.0029(15)
C16 0.0470(16) 0.0616(18) 0.0589(17) 0.0021(14) -0.0074(14) 0.0003(15)
C17 0.0503(17) 0.089(2) 0.077(2) 0.0143(17) -0.0123(16) -0.0184(19)
C18 0.064(2) 0.082(2) 0.083(2) 0.0112(18) -0.0128(18) -0.0247(19)
C19 0.0508(17) 0.069(2) 0.0615(19) -0.0052(15) -0.0116(15) 0.0046(16)
C20 0.0497(17) 0.071(2) 0.082(2) 0.0094(16) -0.0143(17) -0.0031(18)
C21 0.0579(19) 0.065(2) 0.080(2) 0.0102(16) -0.0149(17) -0.0084(17)

loop_
_atom_type_symbol
_atom_type_description
_atom_type_scat_dispersion_real
_atom_type_scat_dispersion_imag
_atom_type_scat_source
C C 0.0033 0.0016 'International Tables Vol C Tables 4.2.6.8 and 6.1.1.4'
H H 0.0000 0.0000 'International Tables Vol C Tables 4.2.6.8 and 6.1.1.4'
N N 0.0061 0.0033 'International Tables Vol C Tables 4.2.6.8 and 6.1.1.4'
O O 0.0106 0.0060 'International Tables Vol C Tables 4.2.6.8 and 6.1.1.4'
Cl Cl 0.1484 0.1585 'International Tables Vol C Tables 4.2.6.8 and 6.1.1.4'

loop_
_geom_angle_atom_site_label_1
_geom_angle_atom_site_label_2
_geom_angle_atom_site_label_3
_geom_angle
C1 O1 H1 109.5
C15 N1 C16 119.5(3)
O1 C1 C6 120.4(3)
O1 C1 C2 119.0(3)
C6 C1 C2 120.5(3)
C3 C2 C1 119.0(3)
C3 C2 C15 118.7(3)
C1 C2 C15 122.3(3)
C4 C3 C2 122.4(3)
C4 C3 H3 118.8
C2 C3 H3 118.8
C3 C4 C5 116.4(3)
C3 C4 C7 121.9(3)
C5 C4 C7 121.8(3)
C6 C5 C4 124.6(3)
C6 C5 H5 117.7
C4 C5 H5 117.7
C5 C6 C1 117.2(3)
C5 C6 C11 121.3(3)
C1 C6 C11 121.5(3)
C8 C7 C10 117.0(6)
C9' C7 C8' 110.4(5)
C8 C7 C4 108.6(4)
C9' C7 C4 110.1(4)
C10 C7 C4 111.6(4)
C8' C7 C4 112.3(3)
C9' C7 C10' 110.3(5)
C8' C7 C10' 103.0(5)
C4 C7 C10' 110.6(4)
C8 C7 C9 110.0(6)
C10 C7 C9 103.0(6)
C4 C7 C9 106.1(4)
C7 C8 H8A 109.5
C7 C8 H8B 109.5
H8A C8 H8B 109.5
C7 C8 H8C 109.5
H8A C8 H8C 109.5
H8B C8 H8C 109.5
C7 C8' H8D 109.5
C7 C8' H8E 109.5
H8D C8' H8E 109.5
C7 C8' H8F 109.5
H8D C8' H8F 109.5
H8E C8' H8F 109.5
C7 C9 H9A 109.5
C7 C9 H9B 109.5
H9A C9 H9B 109.5
C7 C9 H9C 109.5
H9A C9 H9C 109.5
H9B C9 H9C 109.5
C7 C9' H9D 109.5
C7 C9' H9E 109.5
H9D C9' H9E 109.5
C7 C9' H9F 109.5
H9D C9' H9F 109.5
H9E C9' H9F 109.5
C7 C10 H10A 109.5
C7 C10 H10B 109.5
H10A C10 H10B 109.5
C7 C10 H10C 109.5
H10A C10 H10C 109.5
H10B C10 H10C 109.5
C7 C10' H10D 109.5
C7 C10' H10E 109.5
H10D C10' H10E 109.5
C7 C10' H10F 109.5
H10D C10' H10F 109.5
H10E C10' H10F 109.5
C14 C11 C13 107.7(3)
C14 C11 C6 112.2(3)
C13 C11 C6 109.9(3)
C14 C11 C12 107.4(3)
C13 C11 C12 110.0(3)
C6 C11 C12 109.7(3)
C11 C12 H12A 109.5
C11 C12 H12B 109.5
H12A C12 H12B 109.5
C11 C12 H12C 109.5
H12A C12 H12C 109.5
H12B C12 H12C 109.5
C11 C13 H13A 109.5
C11 C13 H13B 109.5
H13A C13 H13B 109.5
C11 C13 H13C 109.5
H13A C13 H13C 109.5
H13B C13 H13C 109.5
C11 C14 H14A 109.5
C11 C14 H14B 109.5
H14A C14 H14B 109.5
C11 C14 H14C 109.5
H14A C14 H14C 109.5
H14B C14 H14C 109.5
N1 C15 C2 123.8(3)
N1 C15 H15 118.1
C2 C15 H15 118.1
C17 C16 C21 118.7(3)
C17 C16 N1 123.4(3)
C21 C16 N1 117.9(3)
C16 C17 C18 120.7(3)
C16 C17 H17 119.6
C18 C17 H17 119.6
C19 C18 C17 119.7(4)
C19 C18 H18 120.2
C17 C18 H18 120.2
C20 C19 C18 120.4(3)
C20 C19 Cl1 120.6(3)
C18 C19 Cl1 119.0(3)
C19 C20 C21 119.7(3)
C19 C20 H20 120.2
C21 C20 H20 120.2
C20 C21 C16 120.8(3)
C20 C21 H21 119.6
C16 C21 H21 119.6

loop_
_geom_bond_atom_site_label_1
_geom_bond_atom_site_label_2
_geom_bond_distance
Cl1 C19 1.738(3)
O1 C1 1.355(3)
O1 H1 0.8200
N1 C15 1.273(4)
N1 C16 1.420(4)
C1 C6 1.396(4)
C1 C2 1.411(4)
C2 C3 1.398(4)
C2 C15 1.441(4)
C3 C4 1.373(4)
C3 H3 0.9300
C4 C5 1.400(4)
C4 C7 1.538(4)
C5 C6 1.384(4)
C5 H5 0.9300
C6 C11 1.541(4)
C7 C8 1.454(9)
C7 C9' 1.477(7)
C7 C10 1.520(9)
C7 C8' 1.528(7)
C7 C10' 1.566(7)
C7 C9 1.598(9)
C8 H8A 0.9600
C8 H8B 0.9600
C8 H8C 0.9600
C8' H8D 0.9600
C8' H8E 0.9600
C8' H8F 0.9600
C9 H9A 0.9600
C9 H9B 0.9600
C9 H9C 0.9600
C9' H9D 0.9600
C9' H9E 0.9600
C9' H9F 0.9600
C10 H10A 0.9600
C10 H10B 0.9600
C10 H10C 0.9600
C10' H10D 0.9600
C10' H10E 0.9600
C10' H10F 0.9600
C11 C14 1.523(5)
C11 C13 1.530(5)
C11 C12 1.544(5)
C12 H12A 0.9600
C12 H12B 0.9600
C12 H12C 0.9600
C13 H13A 0.9600
C13 H13B 0.9600
C13 H13C 0.9600
C14 H14A 0.9600
C14 H14B 0.9600
C14 H14C 0.9600
C15 H15 0.9300
C16 C17 1.373(5)
C16 C21 1.385(4)
C17 C18 1.382(5)
C17 H17 0.9300
C18 C19 1.372(5)
C18 H18 0.9300
C19 C20 1.366(5)
C20 C21 1.378(5)
C20 H20 0.9300
C21 H21 0.9300

loop_
_geom_hbond_atom_site_label_D
_geom_hbond_atom_site_label_H
_geom_hbond_atom_site_label_A
_geom_hbond_site_symmetry_A
_geom_hbond_distance_DH
_geom_hbond_distance_HA
_geom_hbond_distance_DA
_geom_hbond_angle_DHA
O1 H1 N1 1_555 0.82 1.875 2.615(4) 149.56

loop_
_geom_torsion_atom_site_label_1
_geom_torsion_atom_site_label_2
_geom_torsion_atom_site_label_3
_geom_torsion_atom_site_label_4
_geom_torsion
O1 C1 C2 C3 179.6(3)
C6 C1 C2 C3 -0.7(5)
O1 C1 C2 C15 -2.6(5)
C6 C1 C2 C15 177.1(3)
C1 C2 C3 C4 -0.5(5)
C15 C2 C3 C4 -178.4(3)
C2 C3 C4 C5 1.1(5)
C2 C3 C4 C7 -178.8(3)
C3 C4 C5 C6 -0.5(5)
C7 C4 C5 C6 179.3(3)
C4 C5 C6 C1 -0.5(5)
C4 C5 C6 C11 -179.6(3)
O1 C1 C6 C5 -179.1(3)
C2 C1 C6 C5 1.1(4)
O1 C1 C6 C11 0.0(4)
C2 C1 C6 C11 -179.8(3)
C3 C4 C7 C8 79.1(6)
C5 C4 C7 C8 -100.8(6)
C3 C4 C7 C9' -86.0(6)
C5 C4 C7 C9' 94.2(6)
C3 C4 C7 C10 -150.5(6)
C5 C4 C7 C10 29.6(6)
C3 C4 C7 C8' 37.4(6)
C5 C4 C7 C8' -142.4(5)
C3 C4 C7 C10' 151.9(5)
C5 C4 C7 C10' -28.0(6)
C3 C4 C7 C9 -39.1(6)
C5 C4 C7 C9 141.0(5)
C5 C6 C11 C14 0.8(4)
C1 C6 C11 C14 -178.3(3)
C5 C6 C11 C13 -119.0(3)
C1 C6 C11 C13 62.0(4)
C5 C6 C11 C12 120.0(3)
C1 C6 C11 C12 -59.0(4)
C16 N1 C15 C2 -179.9(3)
C3 C2 C15 N1 179.7(3)
C1 C2 C15 N1 1.9(5)
C15 N1 C16 C17 -29.1(5)
C15 N1 C16 C21 150.7(3)
C21 C16 C17 C18 -0.4(6)
N1 C16 C17 C18 179.4(4)
C16 C17 C18 C19 -0.3(7)
C17 C18 C19 C20 0.6(6)
C17 C18 C19 Cl1 -179.8(3)
C18 C19 C20 C21 0.0(6)
Cl1 C19 C20 C21 -179.7(3)
C19 C20 C21 C16 -0.7(6)
C17 C16 C21 C20 1.0(6)
N1 C16 C21 C20 -178.9(3)
